data_2203273
loop_
_publ_author_name
'Sakai, Ken'
'Sakai, Itsuki'
'Kajiwara, Takashi'
'Ito, Tasuku'

_publ_section_title
;
 Di-\m-\a-pyrrolidinonato-bis[<i>cis</i>-diamminechloroplatinum(III)]
 sulfate dihydrate: a head-to-head isomer
;
_journal_issue 3
_journal_name_full 'Acta Crystallographica Section E'
_journal_page_first m255
_journal_page_last m258
_journal_paper_doi 10.1107/S1600536804002065
_journal_volume 60
_journal_year 2004
_chemical_formula_iupac '[Pt2 Cl2 (C4 H6 N O)2 (N H3)4] (S O4), 2H2 O'
_chemical_formula_moiety 'C8 H24 Cl2 N6 O2 Pt2 2+, S O4 2-, 2H2 O'
_chemical_formula_sum 'C8 H28 Cl2 N6 O8 Pt2 S'
_chemical_formula_weight 829.50
_chemical_name_systematic
;
Di-\m-\a-pyrrolidinonato-bis[cis-diamminechloroplatinum(III)] sulfate
dihydrate
;
_space_group_IT_number 2
_symmetry_cell_setting triclinic
_symmetry_space_group_name_Hall '-P 1'
_symmetry_space_group_name_H-M 'P -1'
_atom_sites_solution_hydrogens geom
_atom_sites_solution_primary direct
_atom_sites_solution_secondary difmap
_cell_angle_alpha 88.908(9)
_cell_angle_beta 78.705(9)
_cell_angle_gamma 66.753(9)
_cell_formula_units_Z 2
_cell_length_a 8.906(4)
_cell_length_b 9.865(5)
_cell_length_c 13.619(7)
_cell_measurement_reflns_used 845
_cell_measurement_temperature 296.0(10)
_cell_measurement_theta_max 27.18
_cell_measurement_theta_min 2.26
_cell_volume 1075.8(9)
_computing_cell_refinement 'SAINT (Bruker, 2001)'
_computing_data_collection 'SMART (Bruker, 2001)'
_computing_data_reduction SAINT
_computing_molecular_graphics 'KENX (Sakai, 2002)'
_computing_publication_material
;
SHELXL97, TEXSAN (Molecular Structure Corporation, 2001),
KENX and ORTEPII (Johnson, 1976)
;
_computing_structure_refinement 'SHELXL97 (Sheldrick, 1997)'
_computing_structure_solution 'SHELXS97 (Sheldrick, 1997)'
_diffrn_ambient_temperature 296.0(10)
_diffrn_detector_area_resol_mean 8.366
_diffrn_measured_fraction_theta_full 0.990
_diffrn_measured_fraction_theta_max 0.990
_diffrn_measurement_device 'Bruker SMART APEX CCD-detector'
_diffrn_measurement_method \w
_diffrn_radiation_monochromator graphite
_diffrn_radiation_source 'fine-focus sealed tube'
_diffrn_radiation_type MoK\a
_diffrn_radiation_wavelength 0.71073
_diffrn_reflns_av_R_equivalents 0.0579
_diffrn_reflns_av_sigmaI/netI 0.0733
_diffrn_reflns_limit_h_max 10
_diffrn_reflns_limit_h_min -10
_diffrn_reflns_limit_k_max 11
_diffrn_reflns_limit_k_min -11
_diffrn_reflns_limit_l_max 16
_diffrn_reflns_limit_l_min -16
_diffrn_reflns_number 8204
_diffrn_reflns_theta_full 25.35
_diffrn_reflns_theta_max 25.35
_diffrn_reflns_theta_min 2.25
_diffrn_standards_number 0
_exptl_absorpt_coefficient_mu 13.381
_exptl_absorpt_correction_T_max 0.818
_exptl_absorpt_correction_T_min 0.341
_exptl_absorpt_correction_type multi-scan
_exptl_absorpt_process_details '(SADABS; Sheldrick, 1996)'
_exptl_crystal_colour orange
_exptl_crystal_density_diffrn 2.561
_exptl_crystal_density_method 'not measured'
_exptl_crystal_description plate
_exptl_crystal_F_000 776
_exptl_crystal_size_max 0.21
_exptl_crystal_size_mid 0.11
_exptl_crystal_size_min 0.015
_refine_diff_density_max 5.388
_refine_diff_density_min -1.897
_refine_ls_extinction_expression not_refined
_refine_ls_extinction_method none
_refine_ls_goodness_of_fit_ref 0.967
_refine_ls_hydrogen_treatment constr
_refine_ls_matrix_type full
_refine_ls_number_parameters 233
_refine_ls_number_reflns 3904
_refine_ls_number_restraints 38
_refine_ls_restrained_S_all 0.965
_refine_ls_R_factor_all 0.0841
_refine_ls_R_factor_gt 0.0591
_refine_ls_shift/su_max 0.000
_refine_ls_shift/su_mean 0.000
_refine_ls_structure_factor_coef Fsqd
_refine_ls_weighting_details 'calc w = 1/[\s^2^(Fo^2^)+(0.0927P)^2^] where P = (Fo^2^+2Fc^2^)/3'
_refine_ls_weighting_scheme calc
_refine_ls_wR_factor_gt 0.1410
_refine_ls_wR_factor_ref 0.1526
_reflns_number_gt 2753
_reflns_number_total 3904
_reflns_threshold_expression I>2\s(I)
_cod_data_source_file cf6324.cif
_cod_data_source_block I
_cod_depositor_comments
;
The following automatic conversions were performed:
'_symmetry_cell_setting' value 'Triclinic' changed to 'triclinic'
according to '/home/saulius/struct/CIF-dictionaries/cif_core.dic'
dictionary named 'cif_core.dic' version 2.4.1 from 2010-06-29.

Automatic conversion script
Id: cif_fix_enum 1527 2010-12-29 10:47:43Z saulius 

The following automatic conversions were performed:

'_symmetry_cell_setting' value 'Triclinic' changed to 'triclinic'
according to /home/saulius/struct/CIF-dictionaries/cif_core.dic
dictionary named 'cif_core.dic' version 2.4.1 from 2010-06-29.

Automatic conversion script
Id: cif_fix_values 1715 2011-07-08 13:25:40Z adriana 
;
_cod_original_cell_volume 1075.7(9)
_cod_database_code 2203273
_cod_database_fobs_code 2203273

loop_
_symmetry_equiv_pos_as_xyz
'x, y, z'
'-x, -y, -z'

loop_
_atom_site_label
_atom_site_fract_x
_atom_site_fract_y
_atom_site_fract_z
_atom_site_U_iso_or_equiv
_atom_site_adp_type
_atom_site_calc_flag
_atom_site_refinement_flags
_atom_site_occupancy
_atom_site_disorder_assembly
_atom_site_disorder_group
_atom_site_type_symbol
Pt1 0.33988(7) 0.13501(6) 0.32469(4) 0.0324(2) Uani d . 1 . . Pt
Pt2 0.06810(7) 0.23551(6) 0.25062(4) 0.0336(2) Uani d . 1 . . Pt
Cl1 0.6124(6) 0.0341(7) 0.3721(4) 0.0659(14) Uani d . 1 . . Cl
Cl2 -0.1696(7) 0.3266(6) 0.1714(4) 0.0687(14) Uani d . 1 . . Cl
S1 -0.1244(6) 0.2888(4) 0.6173(3) 0.0483(11) Uani d D 1 . . S
O1 0.4382(15) -0.0211(14) 0.2115(9) 0.051(3) Uani d . 1 . . O
O2 0.4150(15) 0.2724(14) 0.2389(8) 0.051(3) Uani d . 1 . . O
O3A -0.204(3) 0.217(3) 0.6908(15) 0.074(3) Uiso d PD 0.50 A 1 O
O3B -0.143(3) 0.204(2) 0.7033(14) 0.074(3) Uiso d PD 0.50 A 2 O
O4A -0.046(3) 0.194(3) 0.5244(13) 0.074(3) Uiso d PD 0.50 A 1 O
O4B -0.2903(17) 0.376(2) 0.5950(18) 0.074(3) Uiso d PD 0.50 A 2 O
O5A 0.007(2) 0.314(2) 0.6554(17) 0.074(3) Uiso d PD 0.50 A 1 O
O5B -0.022(3) 0.187(3) 0.5299(14) 0.074(3) Uiso d PD 0.50 A 2 O
O6A -0.245(2) 0.4307(15) 0.5956(18) 0.074(3) Uiso d PD 0.50 A 1 O
O6B -0.049(3) 0.389(2) 0.6348(18) 0.074(3) Uiso d PD 0.50 A 2 O
O7A 0.568(7) -0.342(6) 0.397(4) 0.132(11) Uiso d P 0.50 B 1 O
O7B 0.612(6) -0.316(6) 0.354(4) 0.132(11) Uiso d P 0.50 C 2 O
O8A 0.851(8) -0.170(6) 0.175(5) 0.191(18) Uiso d P 0.50 D 1 O
O8B 0.766(8) -0.261(7) 0.221(5) 0.191(18) Uiso d P 0.50 E 2 O
N1 0.1991(18) 0.0696(16) 0.1458(10) 0.044(3) Uani d . 1 . . N
N2 0.1758(18) 0.3646(15) 0.1726(10) 0.048(4) Uani d . 1 . . N
N3 0.2803(16) -0.0118(14) 0.4127(9) 0.038(3) Uani d . 1 . . N
H3A 0.3627 -0.0599 0.4445 0.057 Uiso calc R 1 . . H
H3B 0.2653 -0.0760 0.3749 0.057 Uiso calc R 1 . . H
H3C 0.1867 0.0362 0.4576 0.057 Uiso calc R 1 . . H
N4 0.2596(17) 0.2899(14) 0.4424(10) 0.043(3) Uani d . 1 . . N
H4A 0.3313 0.2616 0.4835 0.064 Uiso calc R 1 . . H
H4B 0.1593 0.2987 0.4757 0.064 Uiso calc R 1 . . H
H4C 0.2532 0.3765 0.4192 0.064 Uiso calc R 1 . . H
N5 -0.0443(16) 0.1077(14) 0.3288(10) 0.041(3) Uani d . 1 . . N
H5A -0.1433 0.1291 0.3132 0.062 Uiso calc R 1 . . H
H5B -0.0580 0.1263 0.3944 0.062 Uiso calc R 1 . . H
H5C 0.0199 0.0125 0.3126 0.062 Uiso calc R 1 . . H
N6 -0.0689(16) 0.4053(13) 0.3557(10) 0.040(3) Uani d . 1 . . N
H6A -0.1687 0.4552 0.3410 0.060 Uiso calc R 1 . . H
H6B -0.0164 0.4655 0.3563 0.060 Uiso calc R 1 . . H
H6C -0.0817 0.3695 0.4158 0.060 Uiso calc R 1 . . H
C1 0.353(2) -0.0246(19) 0.1460(12) 0.045(4) Uani d . 1 . . C
C2 0.421(3) -0.148(2) 0.0651(16) 0.069(6) Uani d . 1 . . C
H2A 0.4288 -0.2416 0.0924 0.082 Uiso calc R 1 . . H
H2B 0.5302 -0.1590 0.0272 0.082 Uiso calc R 1 . . H
C3 0.287(3) -0.091(3) 0.0014(14) 0.076(7) Uani d . 1 . . C
H3D 0.3290 -0.0545 -0.0601 0.092 Uiso calc R 1 . . H
H3E 0.2557 -0.1695 -0.0159 0.092 Uiso calc R 1 . . H
C4 0.142(3) 0.030(2) 0.0618(16) 0.076(7) Uani d . 1 . . C
H4D 0.1007 0.1143 0.0219 0.091 Uiso calc R 1 . . H
H4E 0.0524 -0.0026 0.0860 0.091 Uiso calc R 1 . . H
C5 0.319(2) 0.3591(17) 0.1872(13) 0.043(4) Uani d . 1 . . C
C6 0.369(3) 0.477(2) 0.1300(16) 0.073(7) Uani d . 1 . . C
H6D 0.3838 0.5434 0.1749 0.088 Uiso calc R 1 . . H
H6E 0.4691 0.4321 0.0785 0.088 Uiso calc R 1 . . H
C7 0.225(3) 0.550(3) 0.0878(19) 0.092(8) Uani d . 1 . . C
H7A 0.2602 0.5587 0.0168 0.110 Uiso calc R 1 . . H
H7B 0.1635 0.6486 0.1196 0.110 Uiso calc R 1 . . H
C8 0.109(3) 0.466(3) 0.1012(19) 0.084(7) Uani d . 1 . . C
H8A -0.0067 0.5319 0.1271 0.101 Uiso calc R 1 . . H
H8B 0.1164 0.4157 0.0388 0.101 Uiso calc R 1 . . H

loop_
_atom_site_aniso_label
_atom_site_aniso_U_11
_atom_site_aniso_U_22
_atom_site_aniso_U_33
_atom_site_aniso_U_12
_atom_site_aniso_U_13
_atom_site_aniso_U_23
Pt1 0.0366(4) 0.0403(4) 0.0291(4) -0.0274(3) -0.0007(3) 0.0004(3)
Pt2 0.0463(4) 0.0367(4) 0.0275(4) -0.0265(3) -0.0076(3) 0.0026(3)
Cl1 0.040(2) 0.104(4) 0.059(3) -0.034(3) -0.010(2) 0.002(3)
Cl2 0.069(3) 0.087(4) 0.061(3) -0.034(3) -0.032(3) 0.013(3)
S1 0.062(3) 0.034(2) 0.047(3) -0.029(2) 0.014(2) -0.0048(18)
O1 0.052(7) 0.065(8) 0.042(7) -0.030(6) -0.008(6) -0.008(6)
O2 0.065(8) 0.073(8) 0.037(7) -0.050(7) -0.012(6) 0.013(6)
N1 0.062(10) 0.059(9) 0.031(8) -0.046(8) -0.005(7) -0.008(6)
N2 0.060(10) 0.052(9) 0.029(8) -0.029(8) 0.012(7) 0.002(7)
N3 0.040(7) 0.051(8) 0.030(7) -0.021(6) -0.016(6) 0.002(6)
N4 0.051(8) 0.048(8) 0.038(8) -0.026(7) -0.014(7) 0.000(6)
N5 0.043(8) 0.052(8) 0.039(8) -0.033(7) -0.004(6) 0.007(6)
N6 0.041(8) 0.037(7) 0.048(9) -0.019(6) -0.013(6) 0.005(6)
C1 0.067(12) 0.051(10) 0.036(9) -0.045(10) -0.005(9) -0.001(8)
C2 0.084(15) 0.061(12) 0.064(13) -0.041(11) 0.008(11) -0.038(10)
C3 0.116(19) 0.094(16) 0.033(11) -0.059(15) -0.006(12) -0.022(11)
C4 0.082(16) 0.079(15) 0.072(15) -0.030(13) -0.034(13) -0.026(12)
C5 0.064(12) 0.033(8) 0.039(10) -0.033(8) 0.006(9) 0.001(7)
C6 0.096(17) 0.071(14) 0.065(14) -0.066(13) 0.024(12) 0.012(11)
C7 0.11(2) 0.12(2) 0.075(18) -0.058(18) -0.042(16) 0.039(16)
C8 0.097(18) 0.103(18) 0.085(17) -0.068(16) -0.037(14) 0.050(15)

loop_
_atom_type_symbol
_atom_type_description
_atom_type_scat_dispersion_real
_atom_type_scat_dispersion_imag
_atom_type_scat_source
C C 0.0033 0.0016 'International Tables Vol C Tables 4.2.6.8 and 6.1.1.4'
H H 0.0000 0.0000 'International Tables Vol C Tables 4.2.6.8 and 6.1.1.4'
N N 0.0061 0.0033 'International Tables Vol C Tables 4.2.6.8 and 6.1.1.4'
O O 0.0106 0.0060 'International Tables Vol C Tables 4.2.6.8 and 6.1.1.4'
Cl Cl 0.1484 0.1585 'International Tables Vol C Tables 4.2.6.8 and 6.1.1.4'
Pt Pt -1.7033 8.3905 'International Tables Vol C Tables 4.2.6.8 and 6.1.1.4'
S S 0.1246 0.1234 'International Tables Vol C Tables 4.2.6.8 and 6.1.1.4'

loop_
_geom_angle_atom_site_label_1
_geom_angle_atom_site_label_2
_geom_angle_atom_site_label_3
_geom_angle
_geom_angle_publ_flag
O2 Pt1 O1 90.6(5) yes
O2 Pt1 N3 176.0(5) yes
O1 Pt1 N3 88.4(5) yes
O2 Pt1 N4 88.3(5) yes
O1 Pt1 N4 175.1(5) yes
N3 Pt1 N4 92.3(5) yes
O2 Pt1 Cl1 88.5(4) yes
O1 Pt1 Cl1 87.3(4) yes
N3 Pt1 Cl1 87.6(4) yes
N4 Pt1 Cl1 87.9(4) yes
O2 Pt1 Pt2 87.3(3) ?
O1 Pt1 Pt2 86.9(3) ?
N3 Pt1 Pt2 96.5(3) ?
N4 Pt1 Pt2 97.8(4) ?
Cl1 Pt1 Pt2 172.86(13) ?
N1 Pt2 N6 178.9(5) yes
N1 Pt2 N2 89.9(5) yes
N6 Pt2 N2 90.2(5) yes
N1 Pt2 N5 90.5(5) yes
N6 Pt2 N5 89.4(5) yes
N2 Pt2 N5 179.1(5) yes
N1 Pt2 Cl2 93.1(4) yes
N6 Pt2 Cl2 85.7(4) yes
N2 Pt2 Cl2 93.1(4) yes
N5 Pt2 Cl2 86.0(4) yes
N1 Pt2 Pt1 84.1(4) ?
N6 Pt2 Pt1 97.0(4) ?
N2 Pt2 Pt1 84.0(4) ?
N5 Pt2 Pt1 96.9(4) ?
Cl2 Pt2 Pt1 176.06(14) ?
O6B S1 O3B 112.3(9) ?
O3A S1 O6A 111.2(9) ?
O3A S1 O4A 109.9(9) ?
O6A S1 O4A 109.3(9) ?
O6B S1 O5B 109.7(9) ?
O3B S1 O5B 109.2(9) ?
O3A S1 O5A 110.0(9) ?
O6A S1 O5A 108.4(9) ?
O4A S1 O5A 108.1(9) ?
O6B S1 O4B 108.5(9) ?
O3B S1 O4B 109.0(9) ?
O5B S1 O4B 108.0(9) ?
C1 O1 Pt1 120.6(11) ?
C5 O2 Pt1 119.5(10) ?
C1 N1 C4 109.8(15) ?
C1 N1 Pt2 123.2(11) ?
C4 N1 Pt2 127.0(13) ?
C5 N2 C8 113.9(15) ?
C5 N2 Pt2 120.1(11) ?
C8 N2 Pt2 126.0(13) ?
Pt1 N3 H3A 109.5 ?
Pt1 N3 H3B 109.5 ?
H3A N3 H3B 109.5 ?
Pt1 N3 H3C 109.5 ?
H3A N3 H3C 109.5 ?
H3B N3 H3C 109.5 ?
Pt1 N4 H4A 109.5 ?
Pt1 N4 H4B 109.5 ?
H4A N4 H4B 109.5 ?
Pt1 N4 H4C 109.5 ?
H4A N4 H4C 109.5 ?
H4B N4 H4C 109.5 ?
Pt2 N5 H5A 109.5 ?
Pt2 N5 H5B 109.5 ?
H5A N5 H5B 109.5 ?
Pt2 N5 H5C 109.5 ?
H5A N5 H5C 109.5 ?
H5B N5 H5C 109.5 ?
Pt2 N6 H6A 109.5 ?
Pt2 N6 H6B 109.5 ?
H6A N6 H6B 109.5 ?
Pt2 N6 H6C 109.5 ?
H6A N6 H6C 109.5 ?
H6B N6 H6C 109.5 ?
O1 C1 N1 125.1(15) ?
O1 C1 C2 120.8(17) ?
N1 C1 C2 114.0(16) ?
C1 C2 C3 100.1(16) ?
C1 C2 H2A 111.7 ?
C3 C2 H2A 111.7 ?
C1 C2 H2B 111.7 ?
C3 C2 H2B 111.7 ?
H2A C2 H2B 109.5 ?
C4 C3 C2 107.3(15) ?
C4 C3 H3D 110.2 ?
C2 C3 H3D 110.2 ?
C4 C3 H3E 110.2 ?
C2 C3 H3E 110.2 ?
H3D C3 H3E 108.5 ?
N1 C4 C3 106.5(17) ?
N1 C4 H4D 110.4 ?
C3 C4 H4D 110.4 ?
N1 C4 H4E 110.4 ?
C3 C4 H4E 110.4 ?
H4D C4 H4E 108.6 ?
O2 C5 N2 128.7(14) ?
O2 C5 C6 119.6(16) ?
N2 C5 C6 111.7(16) ?
C7 C6 C5 99.9(17) ?
C7 C6 H6D 111.8 ?
C5 C6 H6D 111.8 ?
C7 C6 H6E 111.8 ?
C5 C6 H6E 111.8 ?
H6D C6 H6E 109.5 ?
C6 C7 C8 112.3(19) ?
C6 C7 H7A 109.1 ?
C8 C7 H7A 109.1 ?
C6 C7 H7B 109.1 ?
C8 C7 H7B 109.1 ?
H7A C7 H7B 107.9 ?
N2 C8 C7 100.6(17) ?
N2 C8 H8A 111.7 ?
C7 C8 H8A 111.7 ?
N2 C8 H8B 111.7 ?
C7 C8 H8B 111.7 ?
H8A C8 H8B 109.4 ?

loop_
_geom_bond_atom_site_label_1
_geom_bond_atom_site_label_2
_geom_bond_distance
_geom_bond_publ_flag
Pt1 O1 2.003(12) yes
Pt1 O2 2.000(11) yes
Pt2 N1 2.002(14) yes
Pt2 N2 2.045(12) yes
Pt1 N3 2.027(12) yes
Pt1 N4 2.049(13) yes
Pt2 N5 2.062(11) yes
Pt2 N6 2.034(13) yes
Pt1 Cl1 2.446(5) yes
Pt2 Cl2 2.410(5) yes
Pt1 Pt2 2.6235(13) yes
S1 O6B 1.448(9) ?
S1 O3A 1.449(9) ?
S1 O3B 1.450(9) ?
S1 O6A 1.456(9) ?
S1 O4A 1.464(9) ?
S1 O5B 1.465(9) ?
S1 O5A 1.473(9) ?
S1 O4B 1.475(9) ?
O1 C1 1.289(19) ?
O2 C5 1.26(2) ?
N1 C1 1.32(2) ?
N1 C4 1.46(2) ?
N2 C5 1.31(2) ?
N2 C8 1.42(2) ?
C1 C2 1.51(2) ?
C2 C3 1.54(3) ?
C3 C4 1.47(3) ?
C5 C6 1.55(2) ?
C6 C7 1.42(3) ?
C7 C8 1.54(3) ?
N3 H3A 0.890 ?
N3 H3B 0.890 ?
N3 H3C 0.890 ?
N4 H4A 0.890 ?
N4 H4B 0.890 ?
N4 H4C 0.890 ?
N5 H5A 0.890 ?
N5 H5B 0.890 ?
N5 H5C 0.890 ?
N6 H6A 0.890 ?
N6 H6B 0.890 ?
N6 H6C 0.890 ?
C2 H2A 0.970 ?
C2 H2B 0.970 ?
C3 H3D 0.970 ?
C3 H3E 0.970 ?
C4 H4D 0.970 ?
C4 H4E 0.970 ?
C6 H6D 0.970 ?
C6 H6E 0.970 ?
C7 H7A 0.970 ?
C7 H7B 0.970 ?
C8 H8A 0.970 ?
C8 H8B 0.970 ?

loop_
_geom_hbond_atom_site_label_D
_geom_hbond_atom_site_label_H
_geom_hbond_atom_site_label_A
_geom_hbond_site_symmetry_A
_geom_hbond_distance_DH
_geom_hbond_distance_HA
_geom_hbond_distance_DA
_geom_hbond_angle_DHA
_geom_hbond_publ_flag
N3 H3A Cl1 2_656 0.89 2.58 3.233(13) 131 yes
N3 H3C O4A 1 0.89 2.08 2.93(2) 161 yes
N3 H3C O5B 1 0.89 1.95 2.82(2) 163 yes
N3 H3B O3A 2_556 0.89 1.97 2.85(3) 171 yes
N3 H3B O3B 2_556 0.89 2.34 3.20(3) 163 yes
N4 H4B O4A 1 0.89 2.41 3.21(3) 150 yes
N4 H4B O5A 1 0.89 2.53 3.25(3) 139 yes
N4 H4B O5B 1 0.89 2.30 3.09(3) 148 yes
N4 H4B O6B 1 0.89 2.47 3.24(3) 145 yes
N4 H4C O4B 2_566 0.89 2.59 3.44(3) 159 yes
N4 H4C O6A 2_566 0.89 1.88 2.75(2) 165 yes
N4 H4C O6B 2_566 0.89 2.52 3.26(3) 141 yes
N5 H5B O4A 1 0.89 1.94 2.81(2) 164 yes
N5 H5B O5B 1 0.89 2.07 2.93(2) 160.9 yes
N5 H5C O3A 2_556 0.89 2.20 3.07(3) 164 yes
N5 H5C O3B 2_556 0.89 1.97 2.85(3) 171 yes
N6 H6C O4A 1 0.89 2.22 3.05(3) 156 yes
N6 H6C O5B 1 0.89 2.32 3.15(3) 155 yes
N6 H6C O6A 1 0.89 2.54 3.30(3) 145 yes
N6 H6B O5A 2_566 0.89 2.21 3.02(2) 152 yes
N6 H6B O6B 2_566 0.89 1.76 2.637(16) 169 yes
N3 H3B O3A 2_556 0.89 1.97 2.85(3) 171 yes
N3 H3B O3B 2_556 0.89 2.34 3.20(3) 163 yes
N5 H5C O3B 2_556 0.89 1.97 2.85(3) 171 yes
N5 H5C O3B 2_556 0.89 1.97 2.85(3) 171 yes
N4 H4C O6A 2_566 0.89 1.88 2.75(2) 165 yes
N6 H6B O5A 2_566 0.89 2.21 3.02(2) 152 yes
N6 H6B O6B 2_566 0.89 1.76 2.637(16) 169 yes
N4 H4A O7A 2_656 0.89 2.29 3.06(6) 145 yes
N4 H4A O7B 2_656 0.89 2.48 3.25(5) 146 yes

loop_
_geom_torsion_atom_site_label_1
_geom_torsion_atom_site_label_2
_geom_torsion_atom_site_label_3
_geom_torsion_atom_site_label_4
_geom_torsion
_geom_torsion_publ_flag
O1 Pt1 Pt2 N1 -0.6(5) yes
N4 Pt1 Pt2 N6 -1.9(5) yes
O2 Pt1 Pt2 N2 -0.3(5) yes
N3 Pt1 Pt2 N5 1.1(5) yes
C4 N1 C1 O1 -179.0(16) ?
C4 N1 C1 C2 -3(2) ?
O1 C1 C2 C3 -172.8(16) ?
N1 C1 C2 C3 11(2) ?
C1 C2 C3 C4 -14(2) ?
C1 N1 C4 C3 -7(2) ?
C2 C3 C4 N1 14(2) ?
C8 N2 C5 O2 -173.5(19) ?
C8 N2 C5 C6 6(2) ?
O2 C5 C6 C7 -177.7(19) ?
N2 C5 C6 C7 3(2) ?
C5 C6 C7 C8 -10(3) ?
C5 N2 C8 C7 -11(3) ?
C6 C7 C8 N2 13(3) ?
